data_7041728
loop_
_publ_author_name
'Sharma, Alpesh K.'
'Joshi, Hemant'
'Bhaskar, Renu'
'Kumar, Satyendra'
'Singh, Ajai K.'

_publ_section_title
;
 Palladacycles of sulfated and selenated Schiff bases of
 ferrocene-carboxaldehyde as catalysts for O-arylation and Suzuki-Miyaura
 coupling.
;
_journal_issue 8
_journal_name_full 'Dalton transactions (Cambridge, England : 2003)'
_journal_page_first 2485
_journal_page_last 2496
_journal_paper_doi 10.1039/c7dt00083a
_journal_volume 46
_journal_year 2017
_chemical_formula_moiety 'C19 H18 Cl Fe N Pd Se'
_chemical_formula_sum 'C19 H18 Cl Fe N Pd Se'
_chemical_formula_weight 537.00
_chemical_name_systematic
; 
 ? 
;
_space_group_IT_number 14
_symmetry_cell_setting monoclinic
_symmetry_space_group_name_Hall '-P 2ybc'
_symmetry_space_group_name_H-M 'P 1 21/c 1'
_atom_sites_solution_hydrogens geom
_atom_sites_solution_primary direct
_atom_sites_solution_secondary difmap
_audit_block_doi 10.5517/ccdc.csd.cc1lxw0d
_audit_creation_method SHELXL-97
_audit_update_record
;
2016-06-24 deposited with the CCDC.
2017-01-17 downloaded from the CCDC.
;
_cell_angle_alpha 90.00
_cell_angle_beta 101.083(13)
_cell_angle_gamma 90.00
_cell_formula_units_Z 4
_cell_length_a 9.203(7)
_cell_length_b 11.673(8)
_cell_length_c 17.075(12)
_cell_measurement_reflns_used 2972
_cell_measurement_temperature 298(2)
_cell_measurement_theta_max 27.26
_cell_measurement_theta_min 2.85
_cell_volume 1800(2)
_computing_cell_refinement 'Bruker SMART'
_computing_data_collection 'Bruker SMART'
_computing_data_reduction 'Bruker SAINT'
_computing_molecular_graphics 'Bruker SHELXTL'
_computing_publication_material 'Bruker SHELXTL'
_computing_structure_refinement 'SHELXL-97 (Sheldrick, 1997)'
_computing_structure_solution 'SHELXS-97 (Sheldrick, 1990)'
_diffrn_ambient_temperature 298(2)
_diffrn_measured_fraction_theta_full 0.960
_diffrn_measured_fraction_theta_max 0.960
_diffrn_measurement_device_type 'CCD area detector'
_diffrn_measurement_method 'phi and omega scans'
_diffrn_radiation_monochromator graphite
_diffrn_radiation_source 'fine-focus sealed tube'
_diffrn_radiation_type MoK\a
_diffrn_radiation_wavelength 0.71073
_diffrn_reflns_av_R_equivalents 0.0320
_diffrn_reflns_av_sigmaI/netI 0.0423
_diffrn_reflns_limit_h_max 7
_diffrn_reflns_limit_h_min -10
_diffrn_reflns_limit_k_max 13
_diffrn_reflns_limit_k_min -13
_diffrn_reflns_limit_l_max 18
_diffrn_reflns_limit_l_min -18
_diffrn_reflns_number 7033
_diffrn_reflns_theta_full 25.00
_diffrn_reflns_theta_max 25.00
_diffrn_reflns_theta_min 2.13
_exptl_absorpt_coefficient_mu 3.975
_exptl_absorpt_correction_T_max 0.437
_exptl_absorpt_correction_T_min 0.344
_exptl_absorpt_correction_type multi-scan
_exptl_absorpt_process_details '(SADABS; Sheldrick, 1996)'
_exptl_crystal_colour red
_exptl_crystal_density_diffrn 1.982
_exptl_crystal_density_meas 1.982
_exptl_crystal_density_method 'not measured'
_exptl_crystal_description block
_exptl_crystal_F_000 1048
_exptl_crystal_size_max 0.34
_exptl_crystal_size_mid 0.23
_exptl_crystal_size_min 0.21
_refine_diff_density_max 0.936
_refine_diff_density_min -0.606
_refine_diff_density_rms 0.165
_refine_ls_extinction_method none
_refine_ls_goodness_of_fit_ref 1.058
_refine_ls_hydrogen_treatment constr
_refine_ls_matrix_type full
_refine_ls_number_parameters 217
_refine_ls_number_reflns 3045
_refine_ls_number_restraints 0
_refine_ls_restrained_S_all 1.058
_refine_ls_R_factor_all 0.0477
_refine_ls_R_factor_gt 0.0397
_refine_ls_shift/su_max 0.001
_refine_ls_shift/su_mean 0.000
_refine_ls_structure_factor_coef Fsqd
_refine_ls_weighting_details 'calc w=1/[\s^2^(Fo^2^)+(0.0904P)^2^+0.0000P] where P=(Fo^2^+2Fc^2^)/3'
_refine_ls_weighting_scheme calc
_refine_ls_wR_factor_gt 0.1164
_refine_ls_wR_factor_ref 0.1328
_reflns_number_gt 2608
_reflns_number_total 3045
_reflns_threshold_expression >2sigma(I)
_cod_data_source_file c7dt00083a2.cif
_cod_data_source_block aks1m
_cod_depositor_comments
;
The following automatic conversions were performed:

'_symmetry_cell_setting' value 'Monoclinic' changed to 'monoclinic'
according to
/usr/data/users/saulius/crontab/automatic-downloads/rss-feeds/RSC/lib/dictionaries/cif_core.dic
dictionary named 'cif_core.dic' version 2.4.2 from 2011-04-26.

Automatic conversion script
Id: cif_fix_values 4268 2015-11-12 08:31:59Z antanas 

 Adding full bibliography for 7041726--7041728.cif.
;
_cod_original_sg_symbol_H-M P2(1)/c
_cod_database_code 7041728

loop_
_symmetry_equiv_pos_as_xyz
'x, y, z'
'-x, y+1/2, -z+1/2'
'-x, -y, -z'
'x, -y-1/2, z-1/2'

loop_
_atom_site_label
_atom_site_type_symbol
_atom_site_fract_x
_atom_site_fract_y
_atom_site_fract_z
_atom_site_U_iso_or_equiv
_atom_site_adp_type
_atom_site_occupancy
_atom_site_symmetry_multiplicity
_atom_site_calc_flag
_atom_site_refinement_flags
C1 C 1.3307(7) 0.2335(6) 0.4623(4) 0.0559(17) Uani 1 1 d .
H1 H 1.3857 0.3007 0.4704 0.067 Uiso 1 1 calc R
C2 C 1.3916(8) 0.1356(7) 0.4369(5) 0.072(2) Uani 1 1 d .
H2 H 1.4867 0.1375 0.4259 0.086 Uiso 1 1 calc R
C3 C 1.3122(9) 0.0356(6) 0.4278(4) 0.067(2) Uani 1 1 d .
H3 H 1.3554 -0.0315 0.4139 0.080 Uiso 1 1 calc R
C4 C 1.1690(8) 0.0346(5) 0.4393(4) 0.0607(17) Uani 1 1 d .
H4 H 1.1135 -0.0323 0.4305 0.073 Uiso 1 1 calc R
C5 C 1.1075(7) 0.1309(5) 0.4635(4) 0.0509(15) Uani 1 1 d .
H5 H 1.0107 0.1292 0.4720 0.061 Uiso 1 1 calc R
C6 C 1.1878(6) 0.2310(5) 0.4755(3) 0.0399(13) Uani 1 1 d .
C7 C 1.2402(7) 0.4078(5) 0.6026(4) 0.0558(17) Uani 1 1 d .
H7A H 1.1539 0.4422 0.5754 0.067 Uiso 1 1 calc R
H7B H 1.3312 0.4275 0.5904 0.067 Uiso 1 1 calc R
C8 C 1.2325(7) 0.3212(6) 0.6659(5) 0.0578(18) Uani 1 1 d .
H8A H 1.2739 0.2494 0.6518 0.069 Uiso 1 1 calc R
H8B H 1.2916 0.3471 0.7160 0.069 Uiso 1 1 calc R
C9 C 1.0491(7) 0.2836(5) 0.7446(4) 0.0486(15) Uani 1 1 d .
H9 H 1.1192 0.2864 0.7917 0.058 Uiso 1 1 calc R
C10 C 0.8966(7) 0.2581(5) 0.7433(4) 0.0484(15) Uani 1 1 d .
C11 C 0.8010(7) 0.2636(4) 0.6652(4) 0.0423(13) Uani 1 1 d .
C12 C 0.6557(8) 0.2419(5) 0.6782(4) 0.0516(16) Uani 1 1 d .
H12 H 0.5655 0.2418 0.6369 0.062 Uiso 1 1 calc R
C13 C 0.6617(9) 0.2233(5) 0.7589(4) 0.0590(18) Uani 1 1 d .
H13 H 0.5758 0.2081 0.7834 0.071 Uiso 1 1 calc R
C14 C 0.8081(9) 0.2327(5) 0.8006(5) 0.0606(19) Uani 1 1 d .
H14 H 0.8428 0.2231 0.8581 0.073 Uiso 1 1 calc R
C15 C 0.8493(8) 0.5277(5) 0.7794(5) 0.065(2) Uani 1 1 d .
H15 H 0.9560 0.5356 0.7994 0.078 Uiso 1 1 calc R
C16 C 0.7785(8) 0.5376(5) 0.7004(5) 0.0623(19) Uani 1 1 d .
H16 H 0.8267 0.5535 0.6551 0.075 Uiso 1 1 calc R
C17 C 0.6278(8) 0.5214(6) 0.6961(5) 0.0646(19) Uani 1 1 d .
H17 H 0.5507 0.5242 0.6478 0.078 Uiso 1 1 calc R
C18 C 0.6068(9) 0.5020(6) 0.7732(6) 0.077(2) Uani 1 1 d .
H18 H 0.5112 0.4875 0.7886 0.092 Uiso 1 1 calc R
C19 C 0.7440(11) 0.5055(6) 0.8254(5) 0.078(2) Uani 1 1 d .
H19 H 0.7618 0.4955 0.8834 0.093 Uiso 1 1 calc R
Cl1 Cl 0.70285(18) 0.31628(18) 0.48452(11) 0.0669(5) Uani 1 1 d .
Fe1 Fe 0.74283(9) 0.38073(6) 0.74272(5) 0.0413(3) Uani 1 1 d .
N1 N 1.0826(5) 0.3025(4) 0.6760(3) 0.0420(12) Uani 1 1 d .
Pd1 Pd 0.91066(4) 0.30627(3) 0.58214(3) 0.03891(19) Uani 1 1 d .
Se1 Se 1.09902(6) 0.36965(5) 0.50298(4) 0.0443(2) Uani 1 1 d .

loop_
_atom_site_aniso_label
_atom_site_aniso_U_11
_atom_site_aniso_U_22
_atom_site_aniso_U_33
_atom_site_aniso_U_23
_atom_site_aniso_U_13
_atom_site_aniso_U_12
C1 0.044(3) 0.055(4) 0.072(5) -0.014(3) 0.019(3) -0.001(3)
C2 0.051(4) 0.078(5) 0.090(6) -0.024(4) 0.024(4) 0.007(4)
C3 0.084(5) 0.042(4) 0.075(5) -0.015(4) 0.018(4) 0.015(3)
C4 0.076(5) 0.043(3) 0.064(5) -0.005(3) 0.016(4) -0.011(3)
C5 0.055(4) 0.053(4) 0.050(4) 0.002(3) 0.022(3) -0.009(3)
C6 0.044(3) 0.038(3) 0.039(3) -0.001(2) 0.012(3) -0.001(2)
C7 0.041(3) 0.051(4) 0.072(5) -0.001(3) 0.001(3) -0.007(3)
C8 0.037(3) 0.057(4) 0.075(5) 0.001(3) -0.001(3) -0.002(3)
C9 0.057(4) 0.034(3) 0.053(4) 0.001(3) 0.007(3) 0.013(3)
C10 0.075(4) 0.033(3) 0.043(4) 0.007(3) 0.026(3) 0.003(3)
C11 0.056(3) 0.030(3) 0.047(4) -0.008(3) 0.023(3) -0.006(2)
C12 0.067(4) 0.043(3) 0.053(4) -0.015(3) 0.031(3) -0.019(3)
C13 0.081(5) 0.042(3) 0.064(5) -0.007(3) 0.039(4) -0.017(3)
C14 0.097(6) 0.032(3) 0.061(5) 0.008(3) 0.035(4) 0.001(3)
C15 0.063(4) 0.037(3) 0.084(6) 0.002(3) -0.009(4) -0.003(3)
C16 0.091(5) 0.032(3) 0.073(5) 0.004(3) 0.038(4) 0.003(3)
C17 0.072(5) 0.045(4) 0.068(5) 0.000(3) -0.009(4) 0.005(3)
C18 0.078(5) 0.043(4) 0.120(8) -0.014(4) 0.049(5) 0.004(3)
C19 0.131(8) 0.051(4) 0.051(5) -0.016(3) 0.018(5) 0.010(4)
Cl1 0.0468(9) 0.1039(15) 0.0489(11) -0.0065(9) 0.0068(7) -0.0159(9)
Fe1 0.0507(5) 0.0314(4) 0.0458(6) -0.0026(3) 0.0194(4) -0.0038(3)
N1 0.044(3) 0.040(3) 0.043(3) -0.002(2) 0.011(2) 0.0027(19)
Pd1 0.0394(3) 0.0366(3) 0.0430(3) -0.00496(18) 0.0138(2) -0.00147(16)
Se1 0.0437(4) 0.0393(3) 0.0523(4) 0.0028(3) 0.0157(3) 0.0022(2)

loop_
_atom_type_symbol
_atom_type_description
_atom_type_scat_dispersion_real
_atom_type_scat_dispersion_imag
_atom_type_scat_source
C C 0.0033 0.0016 'International Tables Vol C Tables 4.2.6.8 and 6.1.1.4'
H H 0.0000 0.0000 'International Tables Vol C Tables 4.2.6.8 and 6.1.1.4'
N N 0.0061 0.0033 'International Tables Vol C Tables 4.2.6.8 and 6.1.1.4'
Cl Cl 0.1484 0.1585 'International Tables Vol C Tables 4.2.6.8 and 6.1.1.4'
Fe Fe 0.3463 0.8444 'International Tables Vol C Tables 4.2.6.8 and 6.1.1.4'
Se Se -0.0929 2.2259 'International Tables Vol C Tables 4.2.6.8 and 6.1.1.4'
Pd Pd -0.9988 1.0072 'International Tables Vol C Tables 4.2.6.8 and 6.1.1.4'

loop_
_geom_angle_atom_site_label_1
_geom_angle_atom_site_label_2
_geom_angle_atom_site_label_3
_geom_angle
C6 C1 C2 119.6(6)
C3 C2 C1 120.1(7)
C4 C3 C2 119.9(6)
C5 C4 C3 120.4(6)
C4 C5 C6 120.3(6)
C1 C6 C5 119.7(6)
C1 C6 Se1 119.3(4)
C5 C6 Se1 120.8(4)
C8 C7 Se1 110.8(4)
N1 C8 C7 111.7(5)
N1 C9 C10 115.3(6)
C14 C10 C9 136.4(6)
C14 C10 C11 108.4(6)
C9 C10 C11 115.1(5)
C14 C10 Fe1 69.9(4)
C9 C10 Fe1 122.6(4)
C11 C10 Fe1 70.3(3)
C12 C11 C10 105.7(6)
C12 C11 Pd1 142.3(5)
C10 C11 Pd1 111.8(4)
C12 C11 Fe1 69.3(3)
C10 C11 Fe1 67.8(3)
Pd1 C11 Fe1 122.3(3)
C13 C12 C11 108.9(7)
C13 C12 Fe1 69.5(4)
C11 C12 Fe1 70.0(3)
C12 C13 C14 110.1(6)
C12 C13 Fe1 70.6(4)
C14 C13 Fe1 69.8(4)
C13 C14 C10 106.8(6)
C13 C14 Fe1 69.7(4)
C10 C14 Fe1 69.0(3)
C19 C15 C16 108.6(7)
C19 C15 Fe1 70.4(4)
C16 C15 Fe1 70.1(4)
C15 C16 C17 108.5(7)
C15 C16 Fe1 69.8(4)
C17 C16 Fe1 70.5(4)
C18 C17 C16 107.0(7)
C18 C17 Fe1 69.7(4)
C16 C17 Fe1 69.4(4)
C17 C18 C19 109.1(7)
C17 C18 Fe1 70.4(4)
C19 C18 Fe1 69.9(4)
C15 C19 C18 106.7(7)
C15 C19 Fe1 69.5(4)
C18 C19 Fe1 69.7(4)
C10 Fe1 C15 107.7(3)
C10 Fe1 C16 119.0(3)
C15 Fe1 C16 40.2(3)
C10 Fe1 C13 68.3(3)
C15 Fe1 C13 154.4(3)
C16 Fe1 C13 164.3(3)
C10 Fe1 C14 41.1(2)
C15 Fe1 C14 119.6(3)
C16 Fe1 C14 153.6(3)
C13 Fe1 C14 40.6(3)
C10 Fe1 C18 165.1(4)
C15 Fe1 C18 67.2(3)
C16 Fe1 C18 66.9(3)
C13 Fe1 C18 109.7(3)
C14 Fe1 C18 127.8(3)
C10 Fe1 C19 126.7(3)
C15 Fe1 C19 40.1(3)
C16 Fe1 C19 67.6(3)
C13 Fe1 C19 120.7(3)
C14 Fe1 C19 108.2(3)
C18 Fe1 C19 40.4(3)
C10 Fe1 C17 152.9(3)
C15 Fe1 C17 67.6(3)
C16 Fe1 C17 40.1(3)
C13 Fe1 C17 127.6(3)
C14 Fe1 C17 164.8(3)
C18 Fe1 C17 39.9(3)
C19 Fe1 C17 67.9(3)
C10 Fe1 C12 68.9(3)
C15 Fe1 C12 164.5(3)
C16 Fe1 C12 127.0(3)
C13 Fe1 C12 39.9(3)
C14 Fe1 C12 68.5(3)
C18 Fe1 C12 119.8(3)
C19 Fe1 C12 153.9(3)
C17 Fe1 C12 108.1(3)
C10 Fe1 C11 41.9(3)
C15 Fe1 C11 126.7(3)
C16 Fe1 C11 107.1(3)
C13 Fe1 C11 68.3(2)
C14 Fe1 C11 69.8(3)
C18 Fe1 C11 152.4(3)
C19 Fe1 C11 164.7(3)
C17 Fe1 C11 117.9(3)
C12 Fe1 C11 40.7(2)
C9 N1 C8 122.6(6)
C9 N1 Pd1 115.9(4)
C8 N1 Pd1 121.5(4)
C11 Pd1 N1 81.6(2)
C11 Pd1 Cl1 93.8(2)
N1 Pd1 Cl1 174.53(15)
C11 Pd1 Se1 166.61(18)
N1 Pd1 Se1 85.25(16)
Cl1 Pd1 Se1 99.21(7)
C6 Se1 C7 99.2(3)
C6 Se1 Pd1 104.76(17)
C7 Se1 Pd1 90.6(2)

loop_
_geom_bond_atom_site_label_1
_geom_bond_atom_site_label_2
_geom_bond_distance
C1 C6 1.376(8)
C1 C2 1.379(9)
C2 C3 1.370(10)
C3 C4 1.369(10)
C4 C5 1.358(9)
C5 C6 1.377(8)
C6 Se1 1.912(6)
C7 C8 1.492(10)
C7 Se1 1.983(6)
C8 N1 1.439(8)
C9 N1 1.286(8)
C9 C10 1.432(9)
C10 C14 1.418(9)
C10 C11 1.452(9)
C10 Fe1 2.011(6)
C11 C12 1.420(8)
C11 Pd1 1.956(6)
C11 Fe1 2.045(6)
C12 C13 1.386(9)
C12 Fe1 2.036(6)
C13 C14 1.402(11)
C13 Fe1 2.022(6)
C14 Fe1 2.023(7)
C15 C19 1.385(11)
C15 C16 1.386(10)
C15 Fe1 2.014(6)
C16 C17 1.387(9)
C16 Fe1 2.018(6)
C17 C18 1.385(11)
C17 Fe1 2.032(7)
C18 C19 1.399(11)
C18 Fe1 2.023(7)
C19 Fe1 2.026(7)
Cl1 Pd1 2.286(2)
N1 Pd1 2.025(5)
Pd1 Se1 2.5058(14)
